data_7001343
loop_
_publ_author_name
'Hallett, Andrew J.'
'Anderson, Kirsty M.'
'Connelly, Neil G.'
'Haddow, Mairi F.'

_publ_section_title
;
 Bonding modes, structures and fluxionality in rhodium and iridium
 tris(3,5-dimethylpyrazolyl)methane diene complexes
;
_journal_issue 21
_journal_name_full 'Dalton Transactions'
_journal_page_first 4181
_journal_page_last 4189
_journal_paper_doi 10.1039/b900817a
_journal_year 2009
_chemical_formula_moiety 'C23 H30 N6 Rh, F6 P, C H2 Cl2'
_chemical_formula_sum 'C24 H32 Cl2 F6 N6 P Rh'
_chemical_formula_weight 723.34
_chemical_name_systematic
;
?
;
_space_group_IT_number 61
_symmetry_cell_setting orthorhombic
_symmetry_space_group_name_Hall '-P 2ac 2ab'
_symmetry_space_group_name_H-M 'P b c a'
_atom_sites_solution_hydrogens geom
_atom_sites_solution_primary direct
_atom_sites_solution_secondary difmap
_audit_creation_method SHELXL-97
_cell_angle_alpha 90.00
_cell_angle_beta 90.00
_cell_angle_gamma 90.00
_cell_formula_units_Z 8
_cell_length_a 14.5581(15)
_cell_length_b 14.8892(15)
_cell_length_c 26.743(3)
_cell_measurement_reflns_used 7045
_cell_measurement_temperature 173(2)
_cell_volume 5796.8(11)
_computing_cell_refinement 'Bruker SMART'
_computing_data_collection 'Bruker SMART'
_computing_data_reduction 'Bruker SAINT'
_computing_molecular_graphics 'Bruker SHELXTL'
_computing_publication_material 'Bruker SHELXTL'
_computing_structure_refinement 'Bruker SHELXTL'
_computing_structure_solution 'Bruker SHELXTL'
_diffrn_ambient_temperature 173(2)
_diffrn_measured_fraction_theta_full 0.999
_diffrn_measured_fraction_theta_max 0.999
_diffrn_measurement_device_type 'CCD area detector'
_diffrn_measurement_method 'phi and omega scans'
_diffrn_radiation_monochromator graphite
_diffrn_radiation_source 'fine-focus sealed tube'
_diffrn_radiation_type MoK\a
_diffrn_radiation_wavelength 0.71073
_diffrn_reflns_av_R_equivalents 0.0849
_diffrn_reflns_av_sigmaI/netI 0.0684
_diffrn_reflns_limit_h_max 18
_diffrn_reflns_limit_h_min -18
_diffrn_reflns_limit_k_max 15
_diffrn_reflns_limit_k_min -19
_diffrn_reflns_limit_l_max 29
_diffrn_reflns_limit_l_min -34
_diffrn_reflns_number 35687
_diffrn_reflns_theta_full 27.53
_diffrn_reflns_theta_max 27.53
_diffrn_reflns_theta_min 2.07
_diffrn_standards_decay_% 0
_exptl_absorpt_coefficient_mu 0.894
_exptl_absorpt_correction_T_max 0.913
_exptl_absorpt_correction_T_min 0.756
_exptl_absorpt_correction_type multi-scan
_exptl_absorpt_process_details SADABS
_exptl_crystal_colour yellow
_exptl_crystal_density_diffrn 1.658
_exptl_crystal_density_method 'not measured'
_exptl_crystal_description block
_exptl_crystal_F_000 2928
_exptl_crystal_size_max 0.50
_exptl_crystal_size_mid 0.40
_exptl_crystal_size_min 0.10
_refine_diff_density_max 1.987
_refine_diff_density_min -0.818
_refine_diff_density_rms 0.101
_refine_ls_extinction_method none
_refine_ls_goodness_of_fit_ref 1.028
_refine_ls_hydrogen_treatment constr
_refine_ls_matrix_type full
_refine_ls_number_parameters 395
_refine_ls_number_reflns 6665
_refine_ls_number_restraints 30
_refine_ls_restrained_S_all 1.030
_refine_ls_R_factor_all 0.1027
_refine_ls_R_factor_gt 0.0544
_refine_ls_shift/su_max 0.003
_refine_ls_shift/su_mean 0.000
_refine_ls_structure_factor_coef Fsqd
_refine_ls_weighting_details 'calc w=1/[\s^2^(Fo^2^)+(0.0765P)^2^+0.0000P] where P=(Fo^2^+2Fc^2^)/3'
_refine_ls_weighting_scheme calc
_refine_ls_wR_factor_gt 0.1318
_refine_ls_wR_factor_ref 0.1475
_reflns_number_gt 4024
_reflns_number_total 6665
_reflns_threshold_expression >2sigma(I)
_cod_data_source_file b900817a.txt
_cod_data_source_block 2+
_cod_original_cell_volume 5796.8(10)
_cod_original_sg_symbol_H-M Pbca
_cod_database_code 7001343

loop_
_symmetry_equiv_pos_as_xyz
'x, y, z'
'-x+1/2, -y, z+1/2'
'x+1/2, -y+1/2, -z'
'-x, y+1/2, -z+1/2'
'-x, -y, -z'
'x-1/2, y, -z-1/2'
'-x-1/2, y-1/2, z'
'x, -y-1/2, z-1/2'

loop_
_atom_site_label
_atom_site_type_symbol
_atom_site_fract_x
_atom_site_fract_y
_atom_site_fract_z
_atom_site_U_iso_or_equiv
_atom_site_adp_type
_atom_site_occupancy
_atom_site_symmetry_multiplicity
_atom_site_calc_flag
_atom_site_refinement_flags
_atom_site_disorder_assembly
_atom_site_disorder_group
Rh1 Rh 0.22891(3) 0.03670(2) 0.406753(13) 0.02841(12) Uani 1 1 d . . .
Cl1A Cl 0.46831(17) 0.09578(17) 0.24287(9) 0.1042(8) Uani 1 1 d . . .
Cl2A Cl 0.2860(2) 0.16670(19) 0.25405(12) 0.1247(10) Uani 1 1 d . . .
P1A P 0.2092(6) 0.1300(5) 0.6224(3) 0.0359(14) Uani 0.548(6) 1 d PD A 1
P1B P 0.1919(7) 0.1173(6) 0.6177(4) 0.047(3) Uani 0.452(6) 1 d PD A 2
F1A F 0.1637(9) 0.1904(8) 0.5811(3) 0.090(3) Uani 0.548(6) 1 d PD A 1
F2A F 0.2499(9) 0.0705(9) 0.6662(3) 0.090(3) Uani 0.548(6) 1 d PD A 1
F3A F 0.2567(8) 0.0703(7) 0.5809(3) 0.0576(17) Uani 0.548(6) 1 d PD A 1
F4A F 0.2971(7) 0.1901(9) 0.6240(4) 0.120(3) Uani 0.548(6) 1 d PD A 1
F5A F 0.1667(5) 0.1903(5) 0.6638(2) 0.0576(17) Uani 0.548(6) 1 d PD A 1
F6A F 0.1250(7) 0.0654(10) 0.6207(4) 0.120(3) Uani 0.548(6) 1 d PD A 1
F1B F 0.1086(8) 0.1334(10) 0.5817(4) 0.094(4) Uani 0.452(6) 1 d PD A 2
F2B F 0.2752(9) 0.0919(11) 0.6527(4) 0.094(4) Uani 0.45 1 d PD A 2
F3B F 0.2528(12) 0.0927(14) 0.5698(4) 0.105(3) Uani 0.452(6) 1 d PD A 2
F4B F 0.2171(12) 0.2176(7) 0.6132(8) 0.151(5) Uani 0.452(6) 1 d PD A 2
F5B F 0.1225(8) 0.1338(11) 0.6618(4) 0.105(3) Uani 0.45 1 d PD A 2
F6B F 0.1710(13) 0.0158(7) 0.6171(7) 0.151(5) Uani 0.45 1 d PD A 2
N1 N 0.3148(3) -0.0593(3) 0.45360(14) 0.0290(9) Uani 1 1 d . . .
N2 N 0.4073(3) -0.0618(3) 0.44272(13) 0.0269(9) Uani 1 1 d . . .
N3 N 0.3626(3) 0.1153(3) 0.40040(14) 0.0284(9) Uani 1 1 d . . .
N4 N 0.4423(3) 0.0674(3) 0.39308(14) 0.0287(9) Uani 1 1 d . . .
N5 N 0.2941(3) -0.0368(3) 0.34693(14) 0.0319(9) Uani 1 1 d . . .
N6 N 0.3832(3) -0.0655(3) 0.35429(13) 0.0289(9) Uani 1 1 d . . .
C1 C 0.1365(4) 0.0599(4) 0.46786(19) 0.0413(13) Uani 1 1 d . . .
H1A H 0.1477 0.0366 0.5024 0.050 Uiso 1 1 calc R . .
C2 C 0.1704(4) 0.1416(4) 0.45113(19) 0.0397(13) Uani 1 1 d . . .
H2A H 0.2078 0.1828 0.4725 0.048 Uiso 1 1 calc R . .
C3 C 0.0914(4) 0.0213(4) 0.38851(19) 0.0397(13) Uani 1 1 d . . .
H3A H 0.0686 -0.0274 0.3660 0.048 Uiso 1 1 calc R . .
C4 C 0.1260(3) 0.1052(4) 0.37021(19) 0.0386(12) Uani 1 1 d . . .
H4A H 0.1287 0.1204 0.3338 0.046 Uiso 1 1 calc R . .
C5 C 0.4387(3) -0.0293(3) 0.39457(17) 0.0288(10) Uani 1 1 d . . .
H5A H 0.5028 -0.0518 0.3897 0.035 Uiso 1 1 calc R . .
C6 C 0.1020(4) 0.1752(4) 0.4114(2) 0.0425(13) Uani 1 1 d . . .
H6A H 0.1049 0.2401 0.4020 0.051 Uiso 1 1 calc R . .
C7 C 0.0109(4) 0.1396(4) 0.4315(2) 0.0484(14) Uani 1 1 d . . .
H7A H -0.0395 0.1432 0.4066 0.058 Uiso 1 1 calc R . .
H7B H -0.0079 0.1687 0.4632 0.058 Uiso 1 1 calc R . .
C8 C 0.0473(4) 0.0424(4) 0.4390(2) 0.0462(13) Uani 1 1 d . . .
H8A H 0.0038 -0.0029 0.4531 0.055 Uiso 1 1 calc R . .
C9 C 0.2149(4) -0.1304(4) 0.5179(2) 0.0428(13) Uani 1 1 d . . .
H9A H 0.2053 -0.0886 0.5457 0.064 Uiso 1 1 calc R . .
H9B H 0.2141 -0.1922 0.5305 0.064 Uiso 1 1 calc R . .
H9C H 0.1657 -0.1227 0.4932 0.064 Uiso 1 1 calc R . .
C10 C 0.3054(3) -0.1117(3) 0.49388(17) 0.0302(10) Uani 1 1 d . . .
C11 C 0.3903(3) -0.1465(3) 0.50824(17) 0.0325(11) Uani 1 1 d . . .
H11A H 0.4017 -0.1852 0.5358 0.039 Uiso 1 1 calc R . .
C12 C 0.4545(3) -0.1144(3) 0.47517(17) 0.0299(10) Uani 1 1 d . . .
C13 C 0.5563(3) -0.1289(4) 0.47210(19) 0.0404(13) Uani 1 1 d . . .
H13A H 0.5708 -0.1634 0.4419 0.061 Uiso 1 1 calc R . .
H13B H 0.5771 -0.1622 0.5016 0.061 Uiso 1 1 calc R . .
H13C H 0.5875 -0.0707 0.4708 0.061 Uiso 1 1 calc R . .
C14 C 0.3153(4) 0.2743(3) 0.3890(2) 0.0443(13) Uani 1 1 d . . .
H14A H 0.2717 0.2666 0.3615 0.066 Uiso 1 1 calc R . .
H14B H 0.3469 0.3321 0.3854 0.066 Uiso 1 1 calc R . .
H14C H 0.2822 0.2731 0.4209 0.066 Uiso 1 1 calc R . .
C15 C 0.3848(4) 0.1994(3) 0.38793(18) 0.0351(12) Uani 1 1 d . . .
C16 C 0.4764(3) 0.2053(3) 0.37258(18) 0.0362(12) Uani 1 1 d . . .
H16A H 0.5080 0.2580 0.3624 0.043 Uiso 1 1 calc R . .
C17 C 0.5117(3) 0.1202(3) 0.37511(17) 0.0322(11) Uani 1 1 d . . .
C18 C 0.6057(4) 0.0843(4) 0.3628(2) 0.0451(14) Uani 1 1 d . . .
H18A H 0.6304 0.0522 0.3918 0.068 Uiso 1 1 calc R . .
H18B H 0.6466 0.1344 0.3543 0.068 Uiso 1 1 calc R . .
H18C H 0.6014 0.0431 0.3343 0.068 Uiso 1 1 calc R . .
C19 C 0.1755(4) -0.0630(4) 0.2803(2) 0.0529(16) Uani 1 1 d . . .
H19A H 0.1335 -0.1088 0.2932 0.079 Uiso 1 1 calc R . .
H19B H 0.1805 -0.0689 0.2439 0.079 Uiso 1 1 calc R . .
H19C H 0.1518 -0.0032 0.2887 0.079 Uiso 1 1 calc R . .
C20 C 0.2689(4) -0.0752(4) 0.30362(18) 0.0388(12) Uani 1 1 d . . .
C21 C 0.3407(4) -0.1257(4) 0.28373(19) 0.0436(13) Uani 1 1 d . . .
H21A H 0.3396 -0.1588 0.2534 0.052 Uiso 1 1 calc R . .
C22 C 0.4136(4) -0.1186(4) 0.31640(18) 0.0381(12) Uani 1 1 d . . .
C23 C 0.5058(4) -0.1593(4) 0.3148(2) 0.0484(15) Uani 1 1 d . . .
H23A H 0.5524 -0.1117 0.3146 0.073 Uiso 1 1 calc R . .
H23B H 0.5119 -0.1956 0.2844 0.073 Uiso 1 1 calc R . .
H23C H 0.5145 -0.1975 0.3442 0.073 Uiso 1 1 calc R . .
C24A C 0.3560(7) 0.1104(8) 0.2141(3) 0.131(5) Uani 1 1 d . . .
H24A H 0.3623 0.1445 0.1826 0.157 Uiso 1 1 calc R . .
H24B H 0.3292 0.0510 0.2062 0.157 Uiso 1 1 calc R . .

loop_
_atom_site_aniso_label
_atom_site_aniso_U_11
_atom_site_aniso_U_22
_atom_site_aniso_U_33
_atom_site_aniso_U_23
_atom_site_aniso_U_13
_atom_site_aniso_U_12
Rh1 0.0257(2) 0.0296(2) 0.0299(2) 0.00060(17) 0.00097(16) 0.00277(17)
Cl1A 0.0852(17) 0.0977(17) 0.130(2) 0.0107(15) 0.0197(14) 0.0022(13)
Cl2A 0.120(2) 0.1052(19) 0.149(2) -0.0098(18) 0.0136(18) 0.0241(16)
P1A 0.029(2) 0.046(3) 0.032(2) 0.0073(19) 0.0011(18) 0.0092(18)
P1B 0.048(5) 0.046(4) 0.046(3) 0.000(3) -0.006(3) 0.019(3)
F1A 0.129(7) 0.105(5) 0.036(3) 0.023(3) 0.005(3) 0.067(5)
F2A 0.129(7) 0.105(5) 0.036(3) 0.023(3) 0.005(3) 0.067(5)
F3A 0.061(3) 0.072(4) 0.040(3) 0.000(3) 0.000(3) 0.032(3)
F4A 0.076(5) 0.174(8) 0.111(6) -0.017(6) 0.012(4) -0.070(5)
F5A 0.061(3) 0.072(4) 0.040(3) 0.000(3) 0.000(3) 0.032(3)
F6A 0.076(5) 0.174(8) 0.111(6) -0.017(6) 0.012(4) -0.070(5)
F1B 0.077(6) 0.134(8) 0.071(5) -0.032(6) -0.036(5) 0.062(6)
F2B 0.077(6) 0.134(8) 0.071(5) -0.032(6) -0.036(5) 0.062(6)
F3B 0.096(6) 0.169(10) 0.051(4) 0.019(5) 0.025(4) 0.066(6)
F4B 0.169(11) 0.042(5) 0.241(13) 0.025(6) -0.025(10) -0.013(5)
F5B 0.096(6) 0.169(10) 0.051(4) 0.019(5) 0.025(4) 0.066(6)
F6B 0.169(11) 0.042(5) 0.241(13) 0.025(6) -0.025(10) -0.013(5)
N1 0.020(2) 0.036(2) 0.031(2) 0.0028(17) 0.0026(16) -0.0030(17)
N2 0.023(2) 0.030(2) 0.0279(19) 0.0050(16) -0.0002(16) -0.0014(16)
N3 0.027(2) 0.024(2) 0.035(2) -0.0024(17) -0.0020(17) -0.0007(16)
N4 0.026(2) 0.025(2) 0.034(2) 0.0045(17) 0.0010(17) -0.0007(17)
N5 0.031(2) 0.036(2) 0.028(2) -0.0017(19) -0.0032(16) -0.0011(19)
N6 0.032(2) 0.026(2) 0.029(2) 0.0005(17) 0.0029(17) -0.0040(17)
C1 0.034(3) 0.056(4) 0.033(3) 0.004(3) 0.005(2) 0.007(2)
C2 0.031(3) 0.048(3) 0.040(3) -0.012(3) 0.005(2) 0.012(2)
C3 0.034(3) 0.046(3) 0.039(3) -0.001(2) 0.000(2) 0.000(2)
C4 0.033(3) 0.047(3) 0.036(3) 0.007(2) -0.004(2) 0.002(2)
C5 0.024(2) 0.026(2) 0.036(3) -0.001(2) 0.0043(18) 0.000(2)
C6 0.030(3) 0.040(3) 0.057(3) 0.006(3) 0.004(3) 0.006(2)
C7 0.031(3) 0.055(4) 0.060(4) -0.001(3) 0.000(3) 0.009(3)
C8 0.034(3) 0.051(4) 0.054(3) 0.007(3) 0.008(2) 0.004(3)
C9 0.039(3) 0.041(3) 0.049(3) 0.005(3) 0.011(2) -0.004(2)
C10 0.030(3) 0.033(3) 0.028(2) -0.001(2) 0.001(2) -0.003(2)
C11 0.040(3) 0.031(3) 0.027(2) 0.001(2) -0.001(2) 0.000(2)
C12 0.028(3) 0.028(3) 0.033(2) -0.004(2) -0.003(2) 0.000(2)
C13 0.033(3) 0.042(3) 0.045(3) -0.001(3) -0.005(2) 0.006(2)
C14 0.041(3) 0.027(3) 0.065(4) -0.002(3) 0.001(3) 0.004(2)
C15 0.042(3) 0.027(3) 0.036(3) 0.002(2) -0.009(2) -0.001(2)
C16 0.034(3) 0.028(3) 0.047(3) 0.003(2) -0.003(2) -0.006(2)
C17 0.024(2) 0.035(3) 0.037(3) 0.003(2) 0.000(2) -0.006(2)
C18 0.032(3) 0.037(3) 0.066(4) 0.001(3) 0.013(3) -0.005(2)
C19 0.056(4) 0.063(4) 0.040(3) -0.010(3) -0.015(3) -0.005(3)
C20 0.050(3) 0.037(3) 0.030(2) 0.001(2) 0.000(2) -0.009(3)
C21 0.060(4) 0.041(3) 0.030(3) -0.008(2) 0.006(3) -0.010(3)
C22 0.046(3) 0.034(3) 0.034(3) -0.006(2) 0.014(2) -0.004(2)
C23 0.051(4) 0.041(3) 0.053(3) -0.010(3) 0.018(3) -0.010(3)
C24A 0.130(9) 0.198(11) 0.066(5) -0.056(6) 0.019(5) -0.100(8)

loop_
_atom_type_symbol
_atom_type_description
_atom_type_scat_dispersion_real
_atom_type_scat_dispersion_imag
_atom_type_scat_source
C C 0.0033 0.0016 'International Tables Vol C Tables 4.2.6.8 and 6.1.1.4'
H H 0.0000 0.0000 'International Tables Vol C Tables 4.2.6.8 and 6.1.1.4'
N N 0.0061 0.0033 'International Tables Vol C Tables 4.2.6.8 and 6.1.1.4'
F F 0.0171 0.0103 'International Tables Vol C Tables 4.2.6.8 and 6.1.1.4'
P P 0.1023 0.0942 'International Tables Vol C Tables 4.2.6.8 and 6.1.1.4'
Rh Rh -1.1178 0.9187 'International Tables Vol C Tables 4.2.6.8 and 6.1.1.4'
Cl Cl 0.1484 0.1585 'International Tables Vol C Tables 4.2.6.8 and 6.1.1.4'

loop_
_geom_angle_atom_site_label_1
_geom_angle_atom_site_label_2
_geom_angle_atom_site_label_3
_geom_angle
_geom_angle_site_symmetry_1
_geom_angle_site_symmetry_3
_geom_angle_publ_flag
C4 Rh1 C3 40.5(2) . . ?
C4 Rh1 C2 67.2(2) . . ?
C3 Rh1 C2 80.0(2) . . ?
C4 Rh1 C1 79.9(2) . . ?
C3 Rh1 C1 65.9(2) . . ?
C2 Rh1 C1 37.8(2) . . ?
C4 Rh1 N5 102.65(18) . . ?
C3 Rh1 N5 101.19(18) . . ?
C2 Rh1 N5 163.08(18) . . ?
C1 Rh1 N5 157.28(19) . . ?
C4 Rh1 N1 166.49(18) . . ?
C3 Rh1 N1 126.22(18) . . ?
C2 Rh1 N1 111.86(17) . . ?
C1 Rh1 N1 91.53(17) . . ?
N5 Rh1 N1 81.27(14) . . ?
C4 Rh1 N3 109.39(18) . . ?
C3 Rh1 N3 149.79(18) . . ?
C2 Rh1 N3 90.35(18) . . ?
C1 Rh1 N3 120.66(18) . . ?
N5 Rh1 N3 80.20(14) . . ?
N1 Rh1 N3 83.95(13) . . ?
F5A P1A F6A 93.6(7) . . ?
F5A P1A F4A 88.7(7) . . ?
F6A P1A F4A 176.9(9) . . ?
F5A P1A F1A 90.1(6) . . ?
F6A P1A F1A 90.0(8) . . ?
F4A P1A F1A 92.1(8) . . ?
F5A P1A F3A 177.6(9) . . ?
F6A P1A F3A 88.7(8) . . ?
F4A P1A F3A 89.0(7) . . ?
F1A P1A F3A 90.7(6) . . ?
F5A P1A F2A 86.9(6) . . ?
F6A P1A F2A 88.3(9) . . ?
F4A P1A F2A 89.7(8) . . ?
F1A P1A F2A 176.5(7) . . ?
F3A P1A F2A 92.3(6) . . ?
F6B P1B F4B 174.5(13) . . ?
F6B P1B F1B 89.6(10) . . ?
F4B P1B F1B 89.3(10) . . ?
F6B P1B F5B 91.9(11) . . ?
F4B P1B F5B 93.4(11) . . ?
F1B P1B F5B 86.6(8) . . ?
F6B P1B F2B 85.5(11) . . ?
F4B P1B F2B 95.4(11) . . ?
F1B P1B F2B 174.9(10) . . ?
F5B P1B F2B 94.8(8) . . ?
F6B P1B F3B 83.0(12) . . ?
F4B P1B F3B 91.6(12) . . ?
F1B P1B F3B 88.4(8) . . ?
F5B P1B F3B 172.9(13) . . ?
F2B P1B F3B 89.7(8) . . ?
C10 N1 N2 104.7(4) . . ?
C10 N1 Rh1 139.0(3) . . ?
N2 N1 Rh1 116.0(3) . . ?
C12 N2 N1 112.1(4) . . ?
C12 N2 C5 127.0(4) . . ?
N1 N2 C5 119.1(3) . . ?
C15 N3 N4 104.2(4) . . ?
C15 N3 Rh1 135.1(3) . . ?
N4 N3 Rh1 117.7(3) . . ?
C17 N4 N3 112.0(4) . . ?
C17 N4 C5 127.7(4) . . ?
N3 N4 C5 118.8(4) . . ?
C20 N5 N6 104.3(4) . . ?
C20 N5 Rh1 137.4(4) . . ?
N6 N5 Rh1 117.7(3) . . ?
C22 N6 N5 112.3(4) . . ?
C22 N6 C5 126.1(4) . . ?
N5 N6 C5 120.9(4) . . ?
C2 C1 C8 106.8(5) . . ?
C2 C1 Rh1 70.9(3) . . ?
C8 C1 Rh1 96.9(3) . . ?
C2 C1 H1A 123.0 . . ?
C8 C1 H1A 123.0 . . ?
Rh1 C1 H1A 123.0 . . ?
C1 C2 C6 106.1(5) . . ?
C1 C2 Rh1 71.3(3) . . ?
C6 C2 Rh1 96.4(3) . . ?
C1 C2 H2A 123.2 . . ?
C6 C2 H2A 123.2 . . ?
Rh1 C2 H2A 123.2 . . ?
C4 C3 C8 105.7(5) . . ?
C4 C3 Rh1 69.2(3) . . ?
C8 C3 Rh1 100.1(3) . . ?
C4 C3 H3A 122.9 . . ?
C8 C3 H3A 122.9 . . ?
Rh1 C3 H3A 122.9 . . ?
C3 C4 C6 105.3(4) . . ?
C3 C4 Rh1 70.3(3) . . ?
C6 C4 Rh1 99.1(3) . . ?
C3 C4 H4A 123.0 . . ?
C6 C4 H4A 123.0 . . ?
Rh1 C4 H4A 123.0 . . ?
N4 C5 N2 111.7(4) . . ?
N4 C5 N6 111.8(4) . . ?
N2 C5 N6 111.1(4) . . ?
N4 C5 H5A 107.3 . . ?
N2 C5 H5A 107.3 . . ?
N6 C5 H5A 107.3 . . ?
C7 C6 C2 101.9(4) . . ?
C7 C6 C4 102.2(5) . . ?
C2 C6 C4 97.3(4) . . ?
C7 C6 H6A 117.4 . . ?
C2 C6 H6A 117.4 . . ?
C4 C6 H6A 117.4 . . ?
C6 C7 C8 94.1(4) . . ?
C6 C7 H7A 112.9 . . ?
C8 C7 H7A 112.9 . . ?
C6 C7 H7B 112.9 . . ?
C8 C7 H7B 112.9 . . ?
H7A C7 H7B 110.3 . . ?
C3 C8 C1 97.1(4) . . ?
C3 C8 C7 102.7(5) . . ?
C1 C8 C7 101.3(5) . . ?
C3 C8 H8A 117.5 . . ?
C1 C8 H8A 117.5 . . ?
C7 C8 H8A 117.5 . . ?
C10 C9 H9A 109.5 . . ?
C10 C9 H9B 109.5 . . ?
H9A C9 H9B 109.5 . . ?
C10 C9 H9C 109.5 . . ?
H9A C9 H9C 109.5 . . ?
H9B C9 H9C 109.5 . . ?
N1 C10 C11 110.4(4) . . ?
N1 C10 C9 123.1(5) . . ?
C11 C10 C9 126.5(4) . . ?
C12 C11 C10 107.3(4) . . ?
C12 C11 H11A 126.4 . . ?
C10 C11 H11A 126.4 . . ?
N2 C12 C11 105.6(4) . . ?
N2 C12 C13 123.3(4) . . ?
C11 C12 C13 131.1(5) . . ?
C12 C13 H13A 109.5 . . ?
C12 C13 H13B 109.5 . . ?
H13A C13 H13B 109.5 . . ?
C12 C13 H13C 109.5 . . ?
H13A C13 H13C 109.5 . . ?
H13B C13 H13C 109.5 . . ?
C15 C14 H14A 109.5 . . ?
C15 C14 H14B 109.5 . . ?
H14A C14 H14B 109.5 . . ?
C15 C14 H14C 109.5 . . ?
H14A C14 H14C 109.5 . . ?
H14B C14 H14C 109.5 . . ?
N3 C15 C16 111.3(4) . . ?
N3 C15 C14 121.8(5) . . ?
C16 C15 C14 126.9(5) . . ?
C17 C16 C15 106.6(4) . . ?
C17 C16 H16A 126.7 . . ?
C15 C16 H16A 126.7 . . ?
N4 C17 C16 105.8(4) . . ?
N4 C17 C18 123.0(4) . . ?
C16 C17 C18 131.2(5) . . ?
C17 C18 H18A 109.5 . . ?
C17 C18 H18B 109.5 . . ?
H18A C18 H18B 109.5 . . ?
C17 C18 H18C 109.5 . . ?
H18A C18 H18C 109.5 . . ?
H18B C18 H18C 109.5 . . ?
C20 C19 H19A 109.5 . . ?
C20 C19 H19B 109.5 . . ?
H19A C19 H19B 109.5 . . ?
C20 C19 H19C 109.5 . . ?
H19A C19 H19C 109.5 . . ?
H19B C19 H19C 109.5 . . ?
N5 C20 C21 110.8(5) . . ?
N5 C20 C19 123.4(5) . . ?
C21 C20 C19 125.8(5) . . ?
C22 C21 C20 107.1(5) . . ?
C22 C21 H21A 126.5 . . ?
C20 C21 H21A 126.5 . . ?
N6 C22 C21 105.5(5) . . ?
N6 C22 C23 123.9(5) . . ?
C21 C22 C23 130.6(5) . . ?
C22 C23 H23A 109.5 . . ?
C22 C23 H23B 109.5 . . ?
H23A C23 H23B 109.5 . . ?
C22 C23 H23C 109.5 . . ?
H23A C23 H23C 109.5 . . ?
H23B C23 H23C 109.5 . . ?
Cl2A C24A Cl1A 109.4(4) . . ?
Cl2A C24A H24A 109.8 . . ?
Cl1A C24A H24A 109.8 . . ?
Cl2A C24A H24B 109.8 . . ?
Cl1A C24A H24B 109.8 . . ?
H24A C24A H24B 108.2 . . ?

loop_
_geom_bond_atom_site_label_1
_geom_bond_atom_site_label_2
_geom_bond_distance
_geom_bond_site_symmetry_2
_geom_bond_publ_flag
Rh1 C4 2.059(5) . ?
Rh1 C3 2.073(5) . ?
Rh1 C2 2.139(5) . ?
Rh1 C1 2.145(5) . ?
Rh1 N5 2.158(4) . ?
Rh1 N1 2.275(4) . ?
Rh1 N3 2.277(4) . ?
Cl1A C24A 1.819(10) . ?
Cl2A C24A 1.697(10) . ?
P1A F5A 1.553(9) . ?
P1A F6A 1.559(9) . ?
P1A F4A 1.561(10) . ?
P1A F1A 1.572(9) . ?
P1A F3A 1.582(9) . ?
P1A F2A 1.583(9) . ?
P1B F6B 1.542(11) . ?
P1B F4B 1.542(11) . ?
P1B F1B 1.567(10) . ?
P1B F5B 1.574(11) . ?
P1B F2B 1.579(11) . ?
P1B F3B 1.600(11) . ?
N1 C10 1.337(6) . ?
N1 N2 1.378(5) . ?
N2 C12 1.356(6) . ?
N2 C5 1.450(6) . ?
N3 C15 1.335(6) . ?
N3 N4 1.377(5) . ?
N4 C17 1.366(6) . ?
N4 C5 1.441(6) . ?
N5 C20 1.343(6) . ?
N5 N6 1.381(5) . ?
N6 C22 1.359(6) . ?
N6 C5 1.450(6) . ?
C1 C2 1.387(8) . ?
C1 C8 1.532(8) . ?
C1 H1A 1.0000 . ?
C2 C6 1.539(7) . ?
C2 H2A 1.0000 . ?
C3 C4 1.432(7) . ?
C3 C8 1.528(7) . ?
C3 H3A 1.0000 . ?
C4 C6 1.556(7) . ?
C4 H4A 1.0000 . ?
C5 H5A 1.0000 . ?
C6 C7 1.526(7) . ?
C6 H6A 1.0000 . ?
C7 C8 1.555(8) . ?
C7 H7A 0.9900 . ?
C7 H7B 0.9900 . ?
C8 H8A 1.0000 . ?
C9 C10 1.493(6) . ?
C9 H9A 0.9800 . ?
C9 H9B 0.9800 . ?
C9 H9C 0.9800 . ?
C10 C11 1.394(7) . ?
C11 C12 1.372(7) . ?
C11 H11A 0.9500 . ?
C12 C13 1.500(7) . ?
C13 H13A 0.9800 . ?
C13 H13B 0.9800 . ?
C13 H13C 0.9800 . ?
C14 C15 1.506(7) . ?
C14 H14A 0.9800 . ?
C14 H14B 0.9800 . ?
C14 H14C 0.9800 . ?
C15 C16 1.398(7) . ?
C16 C17 1.368(7) . ?
C16 H16A 0.9500 . ?
C17 C18 1.506(7) . ?
C18 H18A 0.9800 . ?
C18 H18B 0.9800 . ?
C18 H18C 0.9800 . ?
C19 C20 1.507(8) . ?
C19 H19A 0.9800 . ?
C19 H19B 0.9800 . ?
C19 H19C 0.9800 . ?
C20 C21 1.392(8) . ?
C21 C22 1.379(8) . ?
C21 H21A 0.9500 . ?
C22 C23 1.474(8) . ?
C23 H23A 0.9800 . ?
C23 H23B 0.9800 . ?
C23 H23C 0.9800 . ?
C24A H24A 0.9900 . ?
C24A H24B 0.9900 . ?

loop_
_geom_torsion_atom_site_label_1
_geom_torsion_atom_site_label_2
_geom_torsion_atom_site_label_3
_geom_torsion_atom_site_label_4
_geom_torsion
_geom_torsion_site_symmetry_1
_geom_torsion_site_symmetry_2
_geom_torsion_site_symmetry_3
_geom_torsion_site_symmetry_4
_geom_torsion_publ_flag
C4 Rh1 N1 C10 -27.2(10) . . . . ?
C3 Rh1 N1 C10 -37.7(5) . . . . ?
C2 Rh1 N1 C10 55.8(5) . . . . ?
C1 Rh1 N1 C10 23.1(5) . . . . ?
N5 Rh1 N1 C10 -135.3(5) . . . . ?
N3 Rh1 N1 C10 143.8(5) . . . . ?
C4 Rh1 N1 N2 161.2(7) . . . . ?
C3 Rh1 N1 N2 150.7(3) . . . . ?
C2 Rh1 N1 N2 -115.8(3) . . . . ?
C1 Rh1 N1 N2 -148.5(3) . . . . ?
N5 Rh1 N1 N2 53.1(3) . . . . ?
N3 Rh1 N1 N2 -27.8(3) . . . . ?
C10 N1 N2 C12 0.2(5) . . . . ?
Rh1 N1 N2 C12 174.5(3) . . . . ?
C10 N1 N2 C5 165.8(4) . . . . ?
Rh1 N1 N2 C5 -19.9(5) . . . . ?
C4 Rh1 N3 C15 15.8(5) . . . . ?
C3 Rh1 N3 C15 20.4(6) . . . . ?
C2 Rh1 N3 C15 -50.0(5) . . . . ?
C1 Rh1 N3 C15 -73.8(5) . . . . ?
N5 Rh1 N3 C15 115.9(5) . . . . ?
N1 Rh1 N3 C15 -162.0(5) . . . . ?
C4 Rh1 N3 N4 -140.9(3) . . . . ?
C3 Rh1 N3 N4 -136.3(4) . . . . ?
C2 Rh1 N3 N4 153.2(3) . . . . ?
C1 Rh1 N3 N4 129.5(3) . . . . ?
N5 Rh1 N3 N4 -40.9(3) . . . . ?
N1 Rh1 N3 N4 41.3(3) . . . . ?
C15 N3 N4 C17 -1.7(5) . . . . ?
Rh1 N3 N4 C17 161.6(3) . . . . ?
C15 N3 N4 C5 -169.1(4) . . . . ?
Rh1 N3 N4 C5 -5.8(5) . . . . ?
C4 Rh1 N5 C20 -32.4(5) . . . . ?
C3 Rh1 N5 C20 9.0(5) . . . . ?
C2 Rh1 N5 C20 -83.4(8) . . . . ?
C1 Rh1 N5 C20 61.7(7) . . . . ?
N1 Rh1 N5 C20 134.4(5) . . . . ?
N3 Rh1 N5 C20 -140.3(5) . . . . ?
C4 Rh1 N5 N6 158.4(3) . . . . ?
C3 Rh1 N5 N6 -160.1(3) . . . . ?
C2 Rh1 N5 N6 107.4(6) . . . . ?
C1 Rh1 N5 N6 -107.5(5) . . . . ?
N1 Rh1 N5 N6 -34.8(3) . . . . ?
N3 Rh1 N5 N6 50.6(3) . . . . ?
C20 N5 N6 C22 1.2(5) . . . . ?
Rh1 N5 N6 C22 173.7(3) . . . . ?
C20 N5 N6 C5 172.5(4) . . . . ?
Rh1 N5 N6 C5 -15.1(5) . . . . ?
C4 Rh1 C1 C2 -65.5(3) . . . . ?
C3 Rh1 C1 C2 -105.5(4) . . . . ?
N5 Rh1 C1 C2 -164.2(4) . . . . ?
N1 Rh1 C1 C2 125.0(3) . . . . ?
N3 Rh1 C1 C2 41.1(4) . . . . ?
C4 Rh1 C1 C8 39.9(3) . . . . ?
C3 Rh1 C1 C8 -0.1(3) . . . . ?
C2 Rh1 C1 C8 105.4(5) . . . . ?
N5 Rh1 C1 C8 -58.8(6) . . . . ?
N1 Rh1 C1 C8 -129.6(3) . . . . ?
N3 Rh1 C1 C8 146.5(3) . . . . ?
C8 C1 C2 C6 -0.2(5) . . . . ?
Rh1 C1 C2 C6 91.4(3) . . . . ?
C8 C1 C2 Rh1 -91.7(4) . . . . ?
C4 Rh1 C2 C1 103.5(4) . . . . ?
C3 Rh1 C2 C1 63.2(3) . . . . ?
N5 Rh1 C2 C1 158.9(5) . . . . ?
N1 Rh1 C2 C1 -61.9(3) . . . . ?
N3 Rh1 C2 C1 -145.5(3) . . . . ?
C4 Rh1 C2 C6 -1.4(3) . . . . ?
C3 Rh1 C2 C6 -41.6(3) . . . . ?
C1 Rh1 C2 C6 -104.9(5) . . . . ?
N5 Rh1 C2 C6 54.0(8) . . . . ?
N1 Rh1 C2 C6 -166.8(3) . . . . ?
N3 Rh1 C2 C6 109.6(3) . . . . ?
C2 Rh1 C3 C4 66.4(3) . . . . ?
C1 Rh1 C3 C4 103.2(3) . . . . ?
N5 Rh1 C3 C4 -96.4(3) . . . . ?
N1 Rh1 C3 C4 176.2(3) . . . . ?
N3 Rh1 C3 C4 -6.7(5) . . . . ?
C4 Rh1 C3 C8 -103.1(5) . . . . ?
C2 Rh1 C3 C8 -36.7(3) . . . . ?
C1 Rh1 C3 C8 0.1(3) . . . . ?
N5 Rh1 C3 C8 160.5(3) . . . . ?
N1 Rh1 C3 C8 73.2(4) . . . . ?
N3 Rh1 C3 C8 -109.8(4) . . . . ?
C8 C3 C4 C6 0.6(5) . . . . ?
Rh1 C3 C4 C6 -94.4(3) . . . . ?
C8 C3 C4 Rh1 95.0(4) . . . . ?
C2 Rh1 C4 C3 -101.7(3) . . . . ?
C1 Rh1 C4 C3 -64.5(3) . . . . ?
N5 Rh1 C4 C3 92.5(3) . . . . ?
N1 Rh1 C4 C3 -13.1(9) . . . . ?
N3 Rh1 C4 C3 176.4(3) . . . . ?
C3 Rh1 C4 C6 103.1(4) . . . . ?
C2 Rh1 C4 C6 1.4(3) . . . . ?
C1 Rh1 C4 C6 38.6(3) . . . . ?
N5 Rh1 C4 C6 -164.4(3) . . . . ?
N1 Rh1 C4 C6 90.0(8) . . . . ?
N3 Rh1 C4 C6 -80.5(3) . . . . ?
C17 N4 C5 N2 134.1(5) . . . . ?
N3 N4 C5 N2 -60.7(5) . . . . ?
C17 N4 C5 N6 -100.7(5) . . . . ?
N3 N4 C5 N6 64.5(5) . . . . ?
C12 N2 C5 N4 -118.5(5) . . . . ?
N1 N2 C5 N4 78.3(5) . . . . ?
C12 N2 C5 N6 115.9(5) . . . . ?
N1 N2 C5 N6 -47.3(5) . . . . ?
C22 N6 C5 N4 116.1(5) . . . . ?
N5 N6 C5 N4 -53.9(5) . . . . ?
C22 N6 C5 N2 -118.4(5) . . . . ?
N5 N6 C5 N2 71.7(5) . . . . ?
C1 C2 C6 C7 33.4(5) . . . . ?
Rh1 C2 C6 C7 105.8(4) . . . . ?
C1 C2 C6 C4 -70.7(5) . . . . ?
Rh1 C2 C6 C4 1.7(4) . . . . ?
C3 C4 C6 C7 -33.8(5) . . . . ?
Rh1 C4 C6 C7 -105.7(4) . . . . ?
C3 C4 C6 C2 70.2(5) . . . . ?
Rh1 C4 C6 C2 -1.7(4) . . . . ?
C2 C6 C7 C8 -50.0(5) . . . . ?
C4 C6 C7 C8 50.2(5) . . . . ?
C4 C3 C8 C1 -71.2(5) . . . . ?
Rh1 C3 C8 C1 -0.2(4) . . . . ?
C4 C3 C8 C7 32.1(5) . . . . ?
Rh1 C3 C8 C7 103.2(4) . . . . ?
C2 C1 C8 C3 72.2(5) . . . . ?
Rh1 C1 C8 C3 0.2(4) . . . . ?
C2 C1 C8 C7 -32.3(5) . . . . ?
Rh1 C1 C8 C7 -104.4(4) . . . . ?
C6 C7 C8 C3 -50.4(5) . . . . ?
C6 C7 C8 C1 49.7(5) . . . . ?
N2 N1 C10 C11 0.1(5) . . . . ?
Rh1 N1 C10 C11 -172.1(3) . . . . ?
N2 N1 C10 C9 -178.3(4) . . . . ?
Rh1 N1 C10 C9 9.5(8) . . . . ?
N1 C10 C11 C12 -0.3(6) . . . . ?
C9 C10 C11 C12 178.0(5) . . . . ?
N1 N2 C12 C11 -0.4(5) . . . . ?
C5 N2 C12 C11 -164.6(4) . . . . ?
N1 N2 C12 C13 -179.8(4) . . . . ?
C5 N2 C12 C13 15.9(7) . . . . ?
C10 C11 C12 N2 0.4(5) . . . . ?
C10 C11 C12 C13 179.8(5) . . . . ?
N4 N3 C15 C16 0.5(5) . . . . ?
Rh1 N3 C15 C16 -158.4(3) . . . . ?
N4 N3 C15 C14 178.1(4) . . . . ?
Rh1 N3 C15 C14 19.2(7) . . . . ?
N3 C15 C16 C17 0.9(6) . . . . ?
C14 C15 C16 C17 -176.6(5) . . . . ?
N3 N4 C17 C16 2.3(5) . . . . ?
C5 N4 C17 C16 168.3(4) . . . . ?
N3 N4 C17 C18 -178.7(4) . . . . ?
C5 N4 C17 C18 -12.7(8) . . . . ?
C15 C16 C17 N4 -1.8(5) . . . . ?
C15 C16 C17 C18 179.2(5) . . . . ?
N6 N5 C20 C21 -0.9(5) . . . . ?
Rh1 N5 C20 C21 -171.0(4) . . . . ?
N6 N5 C20 C19 179.9(5) . . . . ?
Rh1 N5 C20 C19 9.8(8) . . . . ?
N5 C20 C21 C22 0.3(6) . . . . ?
C19 C20 C21 C22 179.5(5) . . . . ?
N5 N6 C22 C21 -1.1(5) . . . . ?
C5 N6 C22 C21 -171.7(4) . . . . ?
N5 N6 C22 C23 -179.4(5) . . . . ?
C5 N6 C22 C23 9.9(8) . . . . ?
C20 C21 C22 N6 0.4(6) . . . . ?
C20 C21 C22 C23 178.6(5) . . . . ?
